data_7123916
loop_
_publ_author_name
'Parodi, Adriano'
'Battaglioli, Simone'
'Liu, Yang'
'Monari, Magda'
'Mar\'in-Luna, Marta'
'Silva-L\'opez, Carlos'
'Bandini, Marco'

_publ_section_title
;
 Scandium catalysed stereoselective thio-allylation of allenyl-imidates
;
_journal_name_full 'Chemical Communications'
_journal_paper_doi 10.1039/C9CC04302K
_journal_year 2019
_chemical_formula_sum 'C20 H22 O2 S'
_chemical_formula_weight 326.43
_space_group_crystal_system triclinic
_space_group_IT_number 2
_space_group_name_Hall '-P 1'
_space_group_name_H-M_alt 'P -1'
_symmetry_space_group_name_Hall '-P 1'
_symmetry_space_group_name_H-M 'P -1'
_atom_sites_solution_hydrogens mixed
_audit_creation_method SHELXL-2016/6
_audit_update_record
;
2019-07-17 deposited with the CCDC.    2019-07-18 downloaded from the CCDC.
;
_cell_angle_alpha 112.31(3)
_cell_angle_beta 98.03(2)
_cell_angle_gamma 110.42(2)
_cell_formula_units_Z 2
_cell_length_a 9.771(2)
_cell_length_b 9.830(5)
_cell_length_c 11.268(3)
_cell_measurement_reflns_used 9923
_cell_measurement_temperature 100(2)
_cell_measurement_theta_max 28.49
_cell_measurement_theta_min 2.35
_cell_volume 890.9(6)
_computing_cell_refinement 'Bruker SAINT'
_computing_data_collection 'Bruker APEX2'
_computing_data_reduction 'Bruker SAINT'
_computing_molecular_graphics 'Bruker SHELXTL'
_computing_publication_material 'Bruker SHELXTL'
_computing_structure_refinement 'SHELXL-2014 (Sheldrick 2014)'
_computing_structure_solution 'SHELXS-97 (Sheldrick 2008)'
_diffrn_ambient_temperature 100(2)
_diffrn_measured_fraction_theta_full 0.995
_diffrn_measured_fraction_theta_max 0.987
_diffrn_measurement_device_type 'Bruker APEX-II CCD'
_diffrn_measurement_method '\f and \w scans'
_diffrn_radiation_type MoK\a
_diffrn_radiation_wavelength 0.71073
_diffrn_reflns_av_R_equivalents 0.0343
_diffrn_reflns_av_unetI/netI 0.0310
_diffrn_reflns_Laue_measured_fraction_full 0.995
_diffrn_reflns_Laue_measured_fraction_max 0.987
_diffrn_reflns_limit_h_max 13
_diffrn_reflns_limit_h_min -13
_diffrn_reflns_limit_k_max 13
_diffrn_reflns_limit_k_min -13
_diffrn_reflns_limit_l_max 15
_diffrn_reflns_limit_l_min -14
_diffrn_reflns_number 15707
_diffrn_reflns_point_group_measured_fraction_full 0.995
_diffrn_reflns_point_group_measured_fraction_max 0.987
_diffrn_reflns_theta_full 25.242
_diffrn_reflns_theta_max 28.413
_diffrn_reflns_theta_min 2.342
_exptl_absorpt_coefficient_mu 0.189
_exptl_absorpt_correction_T_max 0.987
_exptl_absorpt_correction_T_min 0.919
_exptl_absorpt_correction_type multi-scan
_exptl_absorpt_process_details SADABS
_exptl_crystal_colour white
_exptl_crystal_density_diffrn 1.217
_exptl_crystal_description block
_exptl_crystal_F_000 348
_exptl_crystal_size_max 0.35
_exptl_crystal_size_mid 0.30
_exptl_crystal_size_min 0.20
_refine_diff_density_max 0.491
_refine_diff_density_min -0.436
_refine_diff_density_rms 0.050
_refine_ls_extinction_method none
_refine_ls_goodness_of_fit_ref 1.028
_refine_ls_hydrogen_treatment mixed
_refine_ls_matrix_type full
_refine_ls_number_parameters 295
_refine_ls_number_reflns 4408
_refine_ls_number_restraints 3
_refine_ls_restrained_S_all 1.034
_refine_ls_R_factor_all 0.0565
_refine_ls_R_factor_gt 0.0500
_refine_ls_shift/su_max 0.002
_refine_ls_shift/su_mean 0.000
_refine_ls_structure_factor_coef Fsqd
_refine_ls_weighting_details 'w=1/[\s^2^(Fo^2^)+(0.0554P)^2^+0.5660P] where P=(Fo^2^+2Fc^2^)/3'
_refine_ls_weighting_scheme calc
_refine_ls_wR_factor_gt 0.1271
_refine_ls_wR_factor_ref 0.1318
_reflns_Friedel_coverage 0.000
_reflns_number_gt 3963
_reflns_number_total 4408
_reflns_threshold_expression 'I > 2\s(I)'
_cod_data_source_file c9cc04302k4.cif
_cod_data_source_block shelx_CCDC1
_cod_original_cell_volume 891.0(6)
_cod_database_code 7123916
_shelx_shelxl_version_number 2016/6
_shelx_space_group_comment
;
The symmetry employed for this shelxl refinement is uniquely defined
by the following loop, which should always be used as a source of
symmetry information in preference to the above space-group names.
They are only intended as comments.
;
_shelx_estimated_absorpt_t_min 0.937
_shelx_estimated_absorpt_t_max 0.963

loop_
_space_group_symop_operation_xyz
'x, y, z'
'-x, -y, -z'

loop_
_atom_site_label
_atom_site_type_symbol
_atom_site_fract_x
_atom_site_fract_y
_atom_site_fract_z
_atom_site_U_iso_or_equiv
_atom_site_adp_type
_atom_site_occupancy
_atom_site_site_symmetry_order
_atom_site_calc_flag
_atom_site_refinement_flags_posn
_atom_site_refinement_flags_adp
_atom_site_refinement_flags_occupancy
_atom_site_disorder_assembly
_atom_site_disorder_group
S S 0.43479(4) 0.67956(5) 0.91269(4) 0.03447(13) Uani 1 1 d . . . . .
O2 O -0.05228(13) 0.34928(15) 0.82481(12) 0.0371(3) Uani 1 1 d . . . . .
O1 O 0.16473(13) 0.56822(15) 0.97496(11) 0.0368(3) Uani 1 1 d . . . . .
C13 C 0.09450(17) 0.45261(19) 0.86113(16) 0.0307(3) Uani 1 1 d . . . . .
C11 C 0.30891(17) 0.5036(2) 0.76267(15) 0.0322(3) Uani 1 1 d . . . . .
C12 C 0.16292(18) 0.4160(2) 0.75382(16) 0.0338(3) Uani 1 1 d . . . . .
H12 H 0.099548 0.322251 0.669990 0.041 Uiso 1 1 calc R U . . .
C14 C 0.36187(19) 0.4449(2) 0.63956(16) 0.0412(4) Uani 1 1 d . . . . .
H14 H 0.471706 0.522794 0.663468 0.049 Uiso 1 1 calc R U . . .
C18 C 0.2679(2) 0.4468(2) 0.52012(17) 0.0502(5) Uani 1 1 d D . . . .
H18B H 0.299572 0.401576 0.439886 0.060 Uiso 0.632(17) 1 calc R U P A 1
H18A H 0.157551 0.376102 0.498556 0.060 Uiso 0.632(17) 1 calc R U P A 1
H18C H 0.168734 0.347194 0.478829 0.060 Uiso 0.369(18) 1 calc R U P A 2
H18D H 0.322924 0.436041 0.452168 0.060 Uiso 0.369(18) 1 calc R U P A 2
C15 C 0.3540(2) 0.2744(3) 0.60272(19) 0.0507(5) Uani 1 1 d . . . . .
H15B H 0.401018 0.247325 0.529877 0.061 Uiso 0.631(18) 1 calc R U P A 1
H15A H 0.244251 0.194399 0.564784 0.061 Uiso 0.631(18) 1 calc R U P A 1
H15C H 0.250800 0.197572 0.593715 0.061 Uiso 0.368(17) 1 calc R U P A 2
H15D H 0.375358 0.230762 0.516174 0.061 Uiso 0.368(17) 1 calc R U P A 2
C1 C 0.72487(14) 0.73424(16) 0.89122(14) 0.0294(5) Uani 0.660(3) 1 d G . P B 1
H1 H 0.719561 0.659804 0.926917 0.035 Uiso 0.660(3) 1 calc R U P B 1
C2 C 0.60288(13) 0.77368(19) 0.87198(16) 0.0316(6) Uani 0.660(3) 1 d G . P B 1
C3 C 0.61065(13) 0.88259(19) 0.81976(16) 0.0365(6) Uani 0.660(3) 1 d G . P B 1
H3 H 0.527274 0.909551 0.806608 0.044 Uiso 0.660(3) 1 calc R U P B 1
C4 C 0.74039(16) 0.95204(17) 0.78677(17) 0.0379(6) Uani 0.660(3) 1 d G . P B 1
H4 H 0.745699 1.026476 0.751072 0.045 Uiso 0.660(3) 1 calc R U P B 1
C5 C 0.86238(12) 0.91260(14) 0.80600(13) 0.0287(6) Uani 0.660(3) 1 d G . P B 1
C6 C 0.85462(11) 0.80369(13) 0.85823(11) 0.0276(6) Uani 0.660(3) 1 d G . P B 1
C7 C 0.97660(15) 0.7642(2) 0.87747(16) 0.0380(6) Uani 0.660(3) 1 d G . P B 1
H7 H 0.971290 0.689808 0.913167 0.046 Uiso 0.660(3) 1 calc R U P B 1
C8 C 1.10635(14) 0.8337(3) 0.8445(2) 0.0406(8) Uani 0.660(3) 1 d G . P B 1
H8 H 1.189719 0.806730 0.857633 0.049 Uiso 0.660(3) 1 calc R U P B 1
C9 C 1.11411(15) 0.9426(3) 0.7923(2) 0.059(2) Uani 0.660(3) 1 d G . P B 1
H9 H 1.202793 0.990066 0.769711 0.071 Uiso 0.660(3) 1 calc R U P B 1
C10 C 0.99213(16) 0.9820(2) 0.7730(2) 0.0443(8) Uani 0.660(3) 1 d G . P B 1
H10 H 0.997443 1.056481 0.737322 0.053 Uiso 0.660(3) 1 calc R U P B 1
C16 C 0.4316(9) 0.2488(10) 0.7163(7) 0.0468(13) Uani 0.631(18) 1 d . . P A 1
H16 H 0.412672 0.290941 0.800156 0.056 Uiso 0.631(18) 1 calc R U P A 1
C17 C 0.5215(12) 0.1742(18) 0.7084(9) 0.069(2) Uani 0.631(18) 1 d . . P A 1
H17A H 0.543841 0.129976 0.626723 0.083 Uiso 0.631(18) 1 calc R U P A 1
H17B H 0.563904 0.164620 0.784388 0.083 Uiso 0.631(18) 1 calc R U P A 1
C19 C 0.2900(7) 0.6185(7) 0.5510(6) 0.0461(11) Uani 0.632(17) 1 d D . P A 1
H19A H 0.280785 0.668711 0.642229 0.055 Uiso 0.632(17) 1 calc R U P A 1
H19B H 0.397665 0.680585 0.557565 0.055 Uiso 0.632(17) 1 calc R U P A 1
C20 C 0.1960(13) 0.6475(15) 0.4658(12) 0.115(4) Uani 0.632(17) 1 d D . P A 1
H20A H 0.222906 0.627323 0.382178 0.173 Uiso 0.632(17) 1 calc R U P A 1
H20B H 0.211895 0.761296 0.511763 0.173 Uiso 0.632(17) 1 calc R U P A 1
H20C H 0.087846 0.573947 0.444313 0.173 Uiso 0.632(17) 1 calc R U P A 1
C16B C 0.4728(17) 0.2958(17) 0.7145(13) 0.056(3) Uani 0.368(17) 1 d . . P A 2
H16A H 0.443439 0.323337 0.798162 0.068 Uiso 0.368(17) 1 calc R U P A 2
H16B H 0.573439 0.384438 0.732494 0.068 Uiso 0.368(17) 1 calc R U P A 2
C17B C 0.481(3) 0.133(3) 0.667(2) 0.084(5) Uani 0.368(17) 1 d . . P A 2
H17C H 0.377107 0.044033 0.633304 0.126 Uiso 0.368(17) 1 calc R U P A 2
H17D H 0.543030 0.132365 0.743498 0.126 Uiso 0.368(17) 1 calc R U P A 2
H17E H 0.528642 0.117314 0.595342 0.126 Uiso 0.368(17) 1 calc R U P A 2
C19B C 0.230(2) 0.5974(13) 0.5435(10) 0.063(3) Uani 0.369(18) 1 d D . P A 2
H19C H 0.225868 0.664758 0.628367 0.076 Uiso 0.369(18) 1 calc R U P A 2
C20B C 0.2047(16) 0.6228(12) 0.4393(11) 0.052(3) Uani 0.369(18) 1 d D . P A 2
H20D H 0.209592 0.553099 0.355827 0.063 Uiso 0.369(18) 1 calc R U P A 2
H20E H 0.181251 0.711120 0.446473 0.063 Uiso 0.369(18) 1 calc R U P A 2
C1B C 0.6783(2) 0.8354(3) 0.8385(3) 0.0290(10) Uani 0.340(3) 1 d G . P B 2
H1B H 0.619274 0.886570 0.816632 0.035 Uiso 0.340(3) 1 calc R U P B 2
C2B C 0.6206(2) 0.7251(3) 0.8883(3) 0.0294(12) Uani 0.340(3) 1 d G . P B 2
C3B C 0.7069(3) 0.6502(3) 0.9202(3) 0.0316(10) Uani 0.340(3) 1 d G . P B 2
H3B H 0.667477 0.574852 0.954287 0.038 Uiso 0.340(3) 1 calc R U P B 2
C4B C 0.8509(3) 0.6856(3) 0.9024(3) 0.0315(10) Uani 0.340(3) 1 d G . P B 2
H4B H 0.909893 0.634458 0.924216 0.038 Uiso 0.340(3) 1 calc R U P B 2
C5B C 0.9086(2) 0.7959(3) 0.8526(2) 0.0242(11) Uani 0.340(3) 1 d G . P B 2
C6B C 0.8223(2) 0.8708(2) 0.8206(2) 0.0298(12) Uani 0.340(3) 1 d G . P B 2
C7B C 0.8799(3) 0.9811(3) 0.7708(3) 0.0374(12) Uani 0.340(3) 1 d G . P B 2
H7B H 0.820953 1.032263 0.748954 0.045 Uiso 0.340(3) 1 calc R U P B 2
C8B C 1.0239(3) 1.0165(4) 0.7529(3) 0.0370(15) Uani 0.340(3) 1 d G . P B 2
H8B H 1.063370 1.091874 0.718880 0.044 Uiso 0.340(3) 1 calc R U P B 2
C9B C 1.1103(3) 0.9416(4) 0.7849(4) 0.025(2) Uani 0.340(3) 1 d G . P B 2
H9B H 1.208683 0.965823 0.772670 0.031 Uiso 0.340(3) 1 calc R U P B 2
C10B C 1.0526(2) 0.8313(4) 0.8347(3) 0.0424(16) Uani 0.340(3) 1 d G . P B 2
H10B H 1.111582 0.780160 0.856533 0.051 Uiso 0.340(3) 1 calc R U P B 2
H2O H -0.085(3) 0.375(3) 0.891(3) 0.069(8) Uiso 1 1 d . . . . .

loop_
_atom_site_aniso_label
_atom_site_aniso_U_11
_atom_site_aniso_U_22
_atom_site_aniso_U_33
_atom_site_aniso_U_23
_atom_site_aniso_U_13
_atom_site_aniso_U_12
S 0.02335(19) 0.0390(2) 0.02373(19) 0.00402(15) 0.00869(13) 0.00638(15)
O2 0.0251(5) 0.0380(6) 0.0334(6) 0.0086(5) 0.0125(4) 0.0058(5)
O1 0.0247(5) 0.0403(6) 0.0317(6) 0.0075(5) 0.0123(4) 0.0083(4)
C13 0.0242(7) 0.0322(7) 0.0318(7) 0.0125(6) 0.0107(6) 0.0100(6)
C11 0.0267(7) 0.0356(8) 0.0223(7) 0.0067(6) 0.0080(5) 0.0081(6)
C12 0.0272(7) 0.0351(8) 0.0261(7) 0.0073(6) 0.0093(6) 0.0072(6)
C14 0.0313(8) 0.0440(9) 0.0243(7) 0.0038(7) 0.0123(6) 0.0029(7)
C18 0.0538(11) 0.0474(10) 0.0243(8) 0.0085(7) 0.0111(7) 0.0047(9)
C15 0.0471(10) 0.0565(12) 0.0327(9) 0.0047(8) 0.0193(8) 0.0210(9)
C1 0.0281(12) 0.0320(12) 0.0231(10) 0.0098(9) 0.0069(8) 0.0113(9)
C2 0.0237(11) 0.0340(14) 0.0238(11) 0.0051(10) 0.0068(9) 0.0080(11)
C3 0.0283(11) 0.0306(12) 0.0442(14) 0.0114(10) 0.0120(10) 0.0122(10)
C4 0.0349(12) 0.0274(11) 0.0485(15) 0.0158(11) 0.0157(11) 0.0115(9)
C5 0.0282(13) 0.0145(11) 0.0316(12) 0.0055(9) 0.0087(10) 0.0027(10)
C6 0.0249(14) 0.0279(11) 0.0224(10) 0.0026(9) 0.0042(9) 0.0146(10)
C7 0.0307(13) 0.0420(14) 0.0308(12) 0.0079(10) 0.0113(10) 0.0141(11)
C8 0.0199(16) 0.0441(15) 0.0352(14) 0.0025(12) 0.0108(12) 0.0067(12)
C9 0.028(4) 0.053(5) 0.062(4) 0.007(4) 0.015(3) 0.002(4)
C10 0.0341(16) 0.0365(15) 0.0447(17) 0.0098(13) 0.0224(13) 0.0028(12)
C16 0.051(3) 0.052(3) 0.0407(18) 0.020(2) 0.024(2) 0.024(3)
C17 0.064(4) 0.115(8) 0.046(3) 0.033(4) 0.030(3) 0.059(4)
C19 0.033(2) 0.048(2) 0.0397(18) 0.0197(16) 0.0068(19) 0.0017(19)
C20 0.119(6) 0.161(9) 0.079(6) 0.043(6) 0.016(5) 0.094(7)
C16B 0.064(6) 0.045(5) 0.059(4) 0.014(4) 0.039(4) 0.026(4)
C17B 0.110(14) 0.099(12) 0.078(11) 0.042(10) 0.054(10) 0.074(11)
C19B 0.070(8) 0.054(4) 0.033(4) 0.014(3) 0.018(5) -0.001(5)
C20B 0.089(6) 0.047(4) 0.032(3) 0.025(3) 0.029(3) 0.031(4)
C1B 0.025(2) 0.028(2) 0.027(2) 0.0085(17) 0.0040(16) 0.0106(17)
C2B 0.026(3) 0.022(2) 0.023(2) 0.0015(17) 0.0060(17) 0.0030(17)
C3B 0.0225(19) 0.042(3) 0.026(2) 0.0134(19) 0.0076(16) 0.0110(18)
C4B 0.027(2) 0.039(2) 0.031(2) 0.0177(19) 0.0096(17) 0.0155(18)
C5B 0.015(2) 0.029(2) 0.025(2) 0.0070(16) -0.0018(16) 0.0161(18)
C6B 0.030(3) 0.016(2) 0.026(2) 0.0051(18) 0.0046(18) -0.001(2)
C7B 0.032(3) 0.027(2) 0.035(2) 0.0053(19) 0.0087(19) 0.0041(19)
C8B 0.024(2) 0.043(3) 0.028(2) 0.007(2) 0.018(2) 0.004(2)
C9B 0.029(6) 0.019(5) 0.015(3) -0.002(3) 0.016(3) 0.004(4)
C10B 0.013(3) 0.047(3) 0.038(3) 0.004(2) 0.003(2) 0.000(2)

loop_
_atom_type_symbol
_atom_type_description
_atom_type_scat_dispersion_real
_atom_type_scat_dispersion_imag
_atom_type_scat_source
C C 0.0033 0.0016 'International Tables Vol C Tables 4.2.6.8 and 6.1.1.4'
H H 0.0000 0.0000 'International Tables Vol C Tables 4.2.6.8 and 6.1.1.4'
O O 0.0106 0.0060 'International Tables Vol C Tables 4.2.6.8 and 6.1.1.4'
S S 0.1246 0.1234 'International Tables Vol C Tables 4.2.6.8 and 6.1.1.4'

loop_
_geom_angle_atom_site_label_1
_geom_angle_atom_site_label_2
_geom_angle_atom_site_label_3
_geom_angle
C11 S C2 105.73(8)
C11 S C2B 104.05(11)
C13 O2 H2O 109.3(19)
O1 C13 O2 122.83(14)
O1 C13 C12 123.64(14)
O2 C13 C12 113.52(14)
C12 C11 C14 118.39(14)
C12 C11 S 120.71(12)
C14 C11 S 120.90(11)
C11 C12 C13 125.68(15)
C11 C12 H12 117.2
C13 C12 H12 117.2
C11 C14 C18 110.78(16)
C11 C14 C15 110.79(15)
C18 C14 C15 111.44(15)
C11 C14 H14 107.9
C18 C14 H14 107.9
C15 C14 H14 107.9
C19 C18 C14 111.5(3)
C14 C18 C19B 119.9(4)
C19 C18 H18B 109.3
C14 C18 H18B 109.3
C19 C18 H18A 109.3
C14 C18 H18A 109.3
H18B C18 H18A 108.0
C14 C18 H18C 107.4
C19B C18 H18C 107.3
C14 C18 H18D 107.4
C19B C18 H18D 107.4
H18C C18 H18D 106.9
C16B C15 C14 106.2(5)
C14 C15 C16 117.6(3)
C14 C15 H15B 107.9
C16 C15 H15B 107.9
C14 C15 H15A 107.9
C16 C15 H15A 107.9
H15B C15 H15A 107.2
C16B C15 H15C 110.5
C14 C15 H15C 110.5
C16B C15 H15D 110.5
C14 C15 H15D 110.5
H15C C15 H15D 108.7
C2 C1 C6 120.0
C2 C1 H1 120.0
C6 C1 H1 120.0
C3 C2 C1 120.0
C3 C2 S 120.79(8)
C1 C2 S 119.20(8)
C2 C3 C4 120.0
C2 C3 H3 120.0
C4 C3 H3 120.0
C3 C4 C5 120.0
C3 C4 H4 120.0
C5 C4 H4 120.0
C6 C5 C4 120.0
C6 C5 C10 120.0
C4 C5 C10 120.0
C7 C6 C5 120.0
C7 C6 C1 120.0
C5 C6 C1 120.0
C6 C7 C8 120.0
C6 C7 H7 120.0
C8 C7 H7 120.0
C7 C8 C9 120.0
C7 C8 H8 120.0
C9 C8 H8 120.0
C10 C9 C8 120.0
C10 C9 H9 120.0
C8 C9 H9 120.0
C9 C10 C5 120.0
C9 C10 H10 120.0
C5 C10 H10 120.0
C17 C16 C15 126.4(6)
C17 C16 H16 116.8
C15 C16 H16 116.8
C16 C17 H17A 120.0
C16 C17 H17B 120.0
H17A C17 H17B 120.0
C20 C19 C18 121.5(6)
C20 C19 H19A 106.9
C18 C19 H19A 106.9
C20 C19 H19B 106.9
C18 C19 H19B 106.9
H19A C19 H19B 106.7
C19 C20 H20A 109.5
C19 C20 H20B 109.5
H20A C20 H20B 109.5
C19 C20 H20C 109.5
H20A C20 H20C 109.5
H20B C20 H20C 109.5
C15 C16B C17B 105.8(13)
C15 C16B H16A 110.6
C17B C16B H16A 110.6
C15 C16B H16B 110.6
C17B C16B H16B 110.6
H16A C16B H16B 108.7
C16B C17B H17C 109.5
C16B C17B H17D 109.5
H17C C17B H17D 109.5
C16B C17B H17E 109.5
H17C C17B H17E 109.5
H17D C17B H17E 109.5
C20B C19B C18 115.8(9)
C20B C19B H19C 122.1
C18 C19B H19C 122.1
C19B C20B H20D 120.0
C19B C20B H20E 120.0
H20D C20B H20E 120.0
C2B C1B C6B 120.0
C2B C1B H1B 120.0
C6B C1B H1B 120.0
C3B C2B C1B 120.0
C3B C2B S 119.72(14)
C1B C2B S 120.28(14)
C4B C3B C2B 120.0
C4B C3B H3B 120.0
C2B C3B H3B 120.0
C3B C4B C5B 120.0
C3B C4B H4B 120.0
C5B C4B H4B 120.0
C6B C5B C4B 120.0
C6B C5B C10B 120.0
C4B C5B C10B 120.0
C7B C6B C5B 120.0
C7B C6B C1B 120.0
C5B C6B C1B 120.0
C8B C7B C6B 120.0
C8B C7B H7B 120.0
C6B C7B H7B 120.0
C7B C8B C9B 120.0
C7B C8B H8B 120.0
C9B C8B H8B 120.0
C10B C9B C8B 120.0
C10B C9B H9B 120.0
C8B C9B H9B 120.0
C9B C10B C5B 120.0
C9B C10B H10B 120.0
C5B C10B H10B 120.0

loop_
_geom_bond_atom_site_label_1
_geom_bond_atom_site_label_2
_geom_bond_distance
S C11 1.7544(19)
S C2 1.7991(12)
S C2B 1.7994(17)
O2 C13 1.3268(19)
O2 H2O 0.84(3)
O1 C13 1.229(2)
C13 C12 1.450(2)
C11 C12 1.351(2)
C11 C14 1.525(2)
C12 H12 0.9500
C14 C18 1.530(3)
C14 C15 1.536(3)
C14 H14 1.0000
C18 C19 1.515(6)
C18 C19B 1.585(12)
C18 H18B 0.9900
C18 H18A 0.9900
C18 H18C 0.9900
C18 H18D 0.9900
C15 C16B 1.483(15)
C15 C16 1.544(7)
C15 H15B 0.9900
C15 H15A 0.9900
C15 H15C 0.9900
C15 H15D 0.9900
C1 C2 1.3900
C1 C6 1.3900
C1 H1 0.9500
C2 C3 1.3900
C3 C4 1.3900
C3 H3 0.9500
C4 C5 1.3900
C4 H4 0.9500
C5 C6 1.3900
C5 C10 1.3900
C6 C7 1.3900
C7 C8 1.3900
C7 H7 0.9500
C8 C9 1.3900
C8 H8 0.9500
C9 C10 1.3900
C9 H9 0.9500
C10 H10 0.9500
C16 C17 1.319(14)
C16 H16 0.9500
C17 H17A 0.9500
C17 H17B 0.9500
C19 C20 1.411(9)
C19 H19A 0.9900
C19 H19B 0.9900
C20 H20A 0.9800
C20 H20B 0.9800
C20 H20C 0.9800
C16B C17B 1.52(3)
C16B H16A 0.9900
C16B H16B 0.9900
C17B H17C 0.9800
C17B H17D 0.9800
C17B H17E 0.9800
C19B C20B 1.299(12)
C19B H19C 0.9500
C20B H20D 0.9500
C20B H20E 0.9500
C1B C2B 1.3900
C1B C6B 1.3900
C1B H1B 0.9500
C2B C3B 1.3900
C3B C4B 1.3900
C3B H3B 0.9500
C4B C5B 1.3900
C4B H4B 0.9500
C5B C6B 1.3900
C5B C10B 1.3900
C6B C7B 1.3900
C7B C8B 1.3900
C7B H7B 0.9500
C8B C9B 1.3900
C8B H8B 0.9500
C9B C10B 1.3900
C9B H9B 0.9500
C10B H10B 0.9500
